data_7228468
loop_
_publ_author_name
'Gao, Juanjuan'
'Teng, Yifei'
'Liu, Wei'
'Chen, Shufan'
'Tong, Wenming'
'Li, Min'
'Zhao, Xudong'
'Liu, Xiaoyang'

_publ_section_title
;
 The synthesis and magnetic properties of BaFe2Se3 single crystals
;
_journal_issue 48
_journal_name_full 'RSC Adv.'
_journal_page_first 30433
_journal_paper_doi 10.1039/C7RA03031B
_journal_volume 7
_journal_year 2017
_chemical_formula_sum 'Ba Fe1.95 Se3'
_chemical_formula_weight 483.13
_space_group_crystal_system orthorhombic
_space_group_IT_number 62
_space_group_name_Hall '-P 2ac 2n'
_space_group_name_H-M_alt 'P n m a'
_symmetry_space_group_name_Hall '-P 2ac 2n'
_symmetry_space_group_name_H-M 'P n m a'
_audit_creation_method SHELXL-2014/7
_audit_update_record
;
2017-03-12 deposited with the CCDC.
2017-05-22 downloaded from the CCDC.
;
_cell_angle_alpha 90
_cell_angle_beta 90
_cell_angle_gamma 90
_cell_formula_units_Z 4
_cell_length_a 11.936(2)
_cell_length_b 5.4322(10)
_cell_length_c 9.1679(18)
_cell_measurement_reflns_used 1681
_cell_measurement_temperature 296(2)
_cell_measurement_theta_max 28.81
_cell_measurement_theta_min 2.80
_cell_volume 594.44(19)
_computing_structure_refinement 'SHELXL-2014/7 (Sheldrick, 2014)'
_diffrn_ambient_temperature 296(2)
_diffrn_measured_fraction_theta_full 0.978
_diffrn_measured_fraction_theta_max 0.978
_diffrn_measurement_device_type 'CCD area detector'
_diffrn_radiation_type MoK\a
_diffrn_radiation_wavelength 0.71073
_diffrn_reflns_av_R_equivalents 0.1261
_diffrn_reflns_av_unetI/netI 0.0717
_diffrn_reflns_Laue_measured_fraction_full 0.978
_diffrn_reflns_Laue_measured_fraction_max 0.978
_diffrn_reflns_limit_h_max 14
_diffrn_reflns_limit_h_min -12
_diffrn_reflns_limit_k_max 6
_diffrn_reflns_limit_k_min -6
_diffrn_reflns_limit_l_max 9
_diffrn_reflns_limit_l_min -10
_diffrn_reflns_number 2889
_diffrn_reflns_point_group_measured_fraction_full 0.978
_diffrn_reflns_point_group_measured_fraction_max 0.978
_diffrn_reflns_theta_full 24.990
_diffrn_reflns_theta_max 24.990
_diffrn_reflns_theta_min 2.802
_exptl_absorpt_coefficient_mu 29.464
_exptl_crystal_density_diffrn 5.399
_exptl_crystal_description block
_exptl_crystal_F_000 835
_refine_diff_density_max 1.535
_refine_diff_density_min -1.886
_refine_diff_density_rms 0.347
_refine_ls_extinction_method none
_refine_ls_goodness_of_fit_ref 1.028
_refine_ls_hydrogen_treatment undef
_refine_ls_matrix_type full
_refine_ls_number_parameters 34
_refine_ls_number_reflns 570
_refine_ls_number_restraints 0
_refine_ls_restrained_S_all 1.028
_refine_ls_R_factor_all 0.0452
_refine_ls_R_factor_gt 0.0433
_refine_ls_shift/su_max 0.000
_refine_ls_shift/su_mean 0.000
_refine_ls_structure_factor_coef Fsqd
_refine_ls_weighting_details 'w=1/[\s^2^(Fo^2^)+24.2635P] where P=(Fo^2^+2Fc^2^)/3'
_refine_ls_weighting_scheme calc
_refine_ls_wR_factor_gt 0.1063
_refine_ls_wR_factor_ref 0.1072
_reflns_Friedel_coverage 0.000
_reflns_number_gt 555
_reflns_number_total 570
_reflns_threshold_expression 'I > 2\s(I)'
_cod_data_source_file c7ra03031b1.cif
_cod_data_source_block sad
_cod_original_cell_volume 594.4(2)
_cod_database_code 7228468
_shelx_shelxl_version_number 2014/7
_shelx_space_group_comment
;
The symmetry employed for this shelxl refinement is uniquely defined
by the following loop, which should always be used as a source of
symmetry information in preference to the above space-group names.
They are only intended as comments.
;

loop_
_space_group_symop_operation_xyz
'x, y, z'
'-x+1/2, -y, z+1/2'
'-x, y+1/2, -z'
'x+1/2, -y+1/2, -z+1/2'
'-x, -y, -z'
'x-1/2, y, -z-1/2'
'x, -y-1/2, z'
'-x-1/2, y-1/2, z-1/2'

loop_
_atom_site_label
_atom_site_type_symbol
_atom_site_fract_x
_atom_site_fract_y
_atom_site_fract_z
_atom_site_U_iso_or_equiv
_atom_site_adp_type
_atom_site_occupancy
_atom_site_site_symmetry_order
_atom_site_calc_flag
_atom_site_refinement_flags_posn
_atom_site_refinement_flags_adp
_atom_site_refinement_flags_occupancy
Se1 Se 0.35873(14) -0.2500 0.27118(19) 0.0197(5) Uani 1 2 d S T P
Se2 Se 0.37214(14) 0.2500 -0.00868(17) 0.0165(4) Uani 1 2 d S T P
Se3 Se 0.60123(15) 0.2500 0.31325(19) 0.0227(5) Uani 1 2 d S T P
Fe1 Fe 0.49439(13) -0.0004(3) 0.14733(18) 0.0130(5) Uani 0.975 1 d . . P
Ba1 Ba 0.31518(9) 0.2500 0.48056(12) 0.0244(4) Uani 1 2 d S T P

loop_
_atom_site_aniso_label
_atom_site_aniso_U_11
_atom_site_aniso_U_22
_atom_site_aniso_U_33
_atom_site_aniso_U_23
_atom_site_aniso_U_13
_atom_site_aniso_U_12
Se1 0.0225(10) 0.0158(8) 0.0208(9) 0.000 0.0085(7) 0.000
Se2 0.0167(10) 0.0145(8) 0.0183(8) 0.000 0.0008(6) 0.000
Se3 0.0270(10) 0.0170(8) 0.0240(9) 0.000 -0.0128(7) 0.000
Fe1 0.0106(9) 0.0148(9) 0.0135(8) -0.0002(7) 0.0003(6) 0.0008(6)
Ba1 0.0278(7) 0.0184(6) 0.0270(6) 0.000 0.0065(5) 0.000

loop_
_atom_type_symbol
_atom_type_description
_atom_type_scat_dispersion_real
_atom_type_scat_dispersion_imag
_atom_type_scat_source
Fe Fe 0.3463 0.8444 'International Tables Vol C Tables 4.2.6.8 and 6.1.1.4'
Se Se -0.0929 2.2259 'International Tables Vol C Tables 4.2.6.8 and 6.1.1.4'
Ba Ba -0.3244 2.2819 'International Tables Vol C Tables 4.2.6.8 and 6.1.1.4'

loop_
_geom_angle_atom_site_label_1
_geom_angle_atom_site_label_2
_geom_angle_atom_site_label_3
_geom_angle
_geom_angle_site_symmetry_1
_geom_angle_site_symmetry_3
Fe1 Se1 Fe1 68.86(9) . 7
Fe1 Se1 Ba1 85.30(4) . .
Fe1 Se1 Ba1 146.15(7) 7 .
Fe1 Se1 Ba1 146.15(7) . 1_545
Fe1 Se1 Ba1 85.30(4) 7 1_545
Ba1 Se1 Ba1 107.58(5) . 1_545
Fe1 Se1 Ba1 92.38(7) . 2_554
Fe1 Se1 Ba1 92.38(7) 7 2_554
Ba1 Se1 Ba1 110.79(4) . 2_554
Ba1 Se1 Ba1 110.79(4) 1_545 2_554
Fe1 Se2 Fe1 67.27(8) 3_655 5_655
Fe1 Se2 Fe1 66.97(7) 3_655 7_565
Fe1 Se2 Fe1 102.87(7) 5_655 7_565
Fe1 Se2 Fe1 102.87(7) 3_655 .
Fe1 Se2 Fe1 66.97(7) 5_655 .
Fe1 Se2 Fe1 67.31(8) 7_565 .
Fe1 Se2 Ba1 145.73(7) 3_655 2_554
Fe1 Se2 Ba1 88.36(4) 5_655 2_554
Fe1 Se2 Ba1 145.25(7) 7_565 2_554
Fe1 Se2 Ba1 88.07(4) . 2_554
Fe1 Se2 Ba1 88.36(4) 3_655 2_564
Fe1 Se2 Ba1 145.73(7) 5_655 2_564
Fe1 Se2 Ba1 88.07(4) 7_565 2_564
Fe1 Se2 Ba1 145.25(7) . 2_564
Ba1 Se2 Ba1 101.02(5) 2_554 2_564
Fe1 Se3 Fe1 68.85(9) . 7_565
Fe1 Se3 Ba1 160.55(6) . 5_666
Fe1 Se3 Ba1 93.12(4) 7_565 5_666
Fe1 Se3 Ba1 93.12(4) . 5_656
Fe1 Se3 Ba1 160.55(6) 7_565 5_656
Ba1 Se3 Ba1 103.60(5) 5_666 5_656
Fe1 Se3 Ba1 84.60(6) . 6_656
Fe1 Se3 Ba1 84.60(6) 7_565 6_656
Ba1 Se3 Ba1 101.44(4) 5_666 6_656
Ba1 Se3 Ba1 101.44(4) 5_656 6_656
Fe1 Se3 Ba1 77.04(6) . .
Fe1 Se3 Ba1 77.04(6) 7_565 .
Ba1 Se3 Ba1 92.25(4) 5_666 .
Ba1 Se3 Ba1 92.25(4) 5_656 .
Ba1 Se3 Ba1 157.66(5) 6_656 .
Se1 Fe1 Se3 112.22(9) . .
Se1 Fe1 Se2 111.85(7) . 5_655
Se3 Fe1 Se2 107.25(8) . 5_655
Se1 Fe1 Se2 100.83(8) . .
Se3 Fe1 Se2 111.72(7) . .
Se2 Fe1 Se2 113.03(7) 5_655 .
Se1 Fe1 Fe1 120.49(10) . 5_655
Se3 Fe1 Fe1 127.17(10) . 5_655
Se2 Fe1 Fe1 56.64(6) 5_655 5_655
Se2 Fe1 Fe1 56.39(6) . 5_655
Se1 Fe1 Fe1 55.57(4) . 7
Se3 Fe1 Fe1 124.42(4) . 7
Se2 Fe1 Fe1 56.37(4) 5_655 7
Se2 Fe1 Fe1 123.65(4) . 7
Fe1 Fe1 Fe1 90.10(6) 5_655 7
Se1 Fe1 Fe1 124.43(4) . 7_565
Se3 Fe1 Fe1 55.58(4) . 7_565
Se2 Fe1 Fe1 123.63(4) 5_655 7_565
Se2 Fe1 Fe1 56.35(4) . 7_565
Fe1 Fe1 Fe1 89.90(6) 5_655 7_565
Fe1 Fe1 Fe1 180.00(14) 7 7_565
Se1 Ba1 Se1 107.58(5) 1_565 .
Se1 Ba1 Se1 123.00(2) 1_565 2
Se1 Ba1 Se1 123.00(2) . 2
Se1 Ba1 Se3 68.48(4) 1_565 5_666
Se1 Ba1 Se3 154.34(6) . 5_666
Se1 Ba1 Se3 75.28(4) 2 5_666
Se1 Ba1 Se3 154.34(6) 1_565 5_656
Se1 Ba1 Se3 68.48(4) . 5_656
Se1 Ba1 Se3 75.28(4) 2 5_656
Se3 Ba1 Se3 103.60(5) 5_666 5_656
Se1 Ba1 Se2 137.46(5) 1_565 2
Se1 Ba1 Se2 59.43(4) . 2
Se1 Ba1 Se2 65.64(3) 2 2
Se3 Ba1 Se2 140.76(5) 5_666 2
Se3 Ba1 Se2 64.00(4) 5_656 2
Se1 Ba1 Se2 59.43(4) 1_565 2_565
Se1 Ba1 Se2 137.46(5) . 2_565
Se1 Ba1 Se2 65.64(3) 2 2_565
Se3 Ba1 Se2 64.00(4) 5_666 2_565
Se3 Ba1 Se2 140.76(5) 5_656 2_565
Se2 Ba1 Se2 101.02(5) 2 2_565
Se1 Ba1 Se3 72.09(4) 1_565 6_556
Se1 Ba1 Se3 72.09(4) . 6_556
Se1 Ba1 Se3 98.61(5) 2 6_556
Se3 Ba1 Se3 126.55(2) 5_666 6_556
Se3 Ba1 Se3 126.55(2) 5_656 6_556
Se2 Ba1 Se3 65.37(3) 2 6_556
Se2 Ba1 Se3 65.37(3) 2_565 6_556
Se1 Ba1 Se3 68.01(4) 1_565 .
Se1 Ba1 Se3 68.01(4) . .
Se1 Ba1 Se3 152.11(5) 2 .
Se3 Ba1 Se3 87.75(4) 5_666 .
Se3 Ba1 Se3 87.75(4) 5_656 .
Se2 Ba1 Se3 126.23(3) 2 .
Se2 Ba1 Se3 126.23(3) 2_565 .
Se3 Ba1 Se3 109.28(3) 6_556 .

loop_
_geom_bond_atom_site_label_1
_geom_bond_atom_site_label_2
_geom_bond_distance
_geom_bond_site_symmetry_2
Se1 Fe1 2.398(2) .
Se1 Fe1 2.398(2) 7
Se1 Ba1 3.3663(12) .
Se1 Ba1 3.3663(12) 1_545
Se1 Ba1 3.378(2) 2_554
Se2 Fe1 2.448(2) 3_655
Se2 Fe1 2.448(2) 5_655
Se2 Fe1 2.455(2) 7_565
Se2 Fe1 2.455(2) .
Se2 Ba1 3.5194(14) 2_554
Se2 Ba1 3.5194(14) 2_564
Se3 Fe1 2.406(2) .
Se3 Fe1 2.406(2) 7_565
Se3 Ba1 3.4563(13) 5_666
Se3 Ba1 3.4563(13) 5_656
Se3 Ba1 3.712(2) 6_656
Se3 Ba1 3.743(2) .
Fe1 Se2 2.448(2) 5_655
Fe1 Fe1 2.705(3) 5_655
Fe1 Fe1 2.712(3) 7
Fe1 Fe1 2.721(3) 7_565
Ba1 Se1 3.3663(12) 1_565
Ba1 Se1 3.378(2) 2
Ba1 Se3 3.4563(13) 5_666
Ba1 Se3 3.4563(13) 5_656
Ba1 Se2 3.5194(14) 2
Ba1 Se2 3.5194(14) 2_565
Ba1 Se3 3.712(2) 6_556
